data_2242389
loop_
_publ_author_name
'Yennawar, Hemant P.'
'Buchwalter, Michaela J.'
'Colburn, Baylee K.'
'Silverberg, Lee J.'

_publ_section_title
;
 Crystal structures of two
 2,3-diaryl-2,3-dihydro-4<i>H</i>-1,3-benzothiazin-4-ones
;
_journal_issue 3
_journal_name_full 'Acta Crystallographica Section E'
_journal_page_first 363
_journal_page_last 366
_journal_paper_doi 10.1107/S2056989018002049
_journal_volume 74
_journal_year 2018
_chemical_formula_moiety 'C22 H19 N O S'
_chemical_formula_sum 'C22 H19 N O S'
_chemical_formula_weight 345.44
_chemical_name_systematic
;
2,3-Bis(4-methylphenyl)-2,3-dihydro-4<i>H</i>-1,3-benzothiazin-4-one
;
_space_group_crystal_system monoclinic
_space_group_IT_number 15
_space_group_name_Hall '-C 2yc'
_space_group_name_H-M_alt 'C 1 2/c 1'
_symmetry_space_group_name_Hall '-C 2yc'
_symmetry_space_group_name_H-M 'C 1 2/c 1'
_atom_sites_solution_hydrogens geom
_atom_sites_solution_primary direct
_atom_sites_solution_secondary difmap
_audit_creation_method
;
Olex2 1.2
(compiled 2017.03.02 svn.r3394 for OlexSys, GUI svn.r5324)
;
_cell_angle_alpha 90.00
_cell_angle_beta 112.470(4)
_cell_angle_gamma 90.00
_cell_formula_units_Z 16
_cell_length_a 24.821(7)
_cell_length_b 12.151(3)
_cell_length_c 26.219(7)
_cell_measurement_reflns_used 6387
_cell_measurement_temperature 298(2)
_cell_measurement_theta_max 26.506
_cell_measurement_theta_min 2.208
_cell_volume 7307(3)
_computing_cell_refinement
;
SAINT (Bruker, 2001)
;
_computing_data_collection
;
SMART (Bruker, 2001)
;
_computing_data_reduction
;
SAINT (Bruker, 2001)
;
_computing_molecular_graphics
;
<i>OLEX2</i> (Dolomanov <i>et al.</i>,  2009)
;
_computing_publication_material
;
<i>OLEX2</i> (Dolomanov <i>et al.</i>,  2009)
;
_computing_structure_refinement
;
SHELXL97 (Sheldrick, 2008)
;
_computing_structure_solution
;
SHELXS97 (Sheldrick, 2008)
;
_diffrn_ambient_temperature 298(2)
_diffrn_detector_area_resol_mean 8.34
_diffrn_measured_fraction_theta_full 0.985
_diffrn_measured_fraction_theta_max 0.985
_diffrn_measurement_device_type 'Bruker SMART CCD'
_diffrn_measurement_method 'phi and omega scans'
_diffrn_radiation_monochromator graphite
_diffrn_radiation_type MoK\a
_diffrn_radiation_wavelength 0.71073
_diffrn_reflns_av_R_equivalents 0.0458
_diffrn_reflns_limit_h_max 30
_diffrn_reflns_limit_h_min -32
_diffrn_reflns_limit_k_max 11
_diffrn_reflns_limit_k_min -16
_diffrn_reflns_limit_l_max 34
_diffrn_reflns_limit_l_min -34
_diffrn_reflns_number 26265
_diffrn_reflns_theta_full 28.33
_diffrn_reflns_theta_max 28.33
_diffrn_reflns_theta_min 1.68
_exptl_absorpt_coefficient_mu 0.186
_exptl_absorpt_correction_T_max 0.85
_exptl_absorpt_correction_T_min 0.099566
_exptl_absorpt_correction_type multi-scan
_exptl_absorpt_process_details
;
(SADABS; Bruker, 2001)
;
_exptl_crystal_colour colorless
_exptl_crystal_density_diffrn 1.256
_exptl_crystal_density_method 'not measured'
_exptl_crystal_description block
_exptl_crystal_F_000 2912
_exptl_crystal_size_max 0.29
_exptl_crystal_size_mid 0.28
_exptl_crystal_size_min 0.2
_refine_diff_density_max 0.324
_refine_diff_density_min -0.330
_refine_ls_extinction_method none
_refine_ls_goodness_of_fit_ref 0.958
_refine_ls_hydrogen_treatment constr
_refine_ls_matrix_type full
_refine_ls_number_parameters 455
_refine_ls_number_reflns 8985
_refine_ls_number_restraints 0
_refine_ls_restrained_S_all 0.958
_refine_ls_R_factor_all 0.0927
_refine_ls_R_factor_gt 0.0578
_refine_ls_shift/su_max 0.000
_refine_ls_shift/su_mean 0.000
_refine_ls_structure_factor_coef Fsqd
_refine_ls_weighting_details 'calc w=1/[\s^2^(Fo^2^)+(0.1000P)^2^] where P=(Fo^2^+2Fc^2^)/3'
_refine_ls_weighting_scheme calc
_refine_ls_wR_factor_gt 0.1535
_refine_ls_wR_factor_ref 0.1735
_reflns_number_gt 5453
_reflns_number_total 8985
_reflns_threshold_expression I>2\s(I)
_cod_data_source_file hb7726sup1.cif
_cod_data_source_block 2
_cod_database_code 2242389

loop_
_space_group_symop_id
_space_group_symop_operation_xyz
1 'x, y, z'
2 '-x, y, -z+1/2'
3 'x+1/2, y+1/2, z'
4 '-x+1/2, y+1/2, -z+1/2'
5 '-x, -y, -z'
6 'x, -y, z-1/2'
7 '-x+1/2, -y+1/2, -z'
8 'x+1/2, -y+1/2, z-1/2'

loop_
_atom_site_type_symbol
_atom_site_label
_atom_site_fract_x
_atom_site_fract_y
_atom_site_fract_z
_atom_site_U_iso_or_equiv
_atom_site_adp_type
_atom_site_calc_flag
_atom_site_occupancy
C C1 0.69203(9) 0.43913(16) 0.38181(8) 0.0537(5) Uani d 1
H H1 0.6853 0.3881 0.4077 0.064 Uiso calc 1
C C2 0.71007(9) 0.64058(16) 0.38441(9) 0.0554(5) Uani d 1
C C3 0.74576(9) 0.62403(17) 0.35099(9) 0.0583(5) Uani d 1
C C4 0.77404(9) 0.52539(19) 0.34957(9) 0.0620(6) Uani d 1
C C5 0.81323(11) 0.5215(3) 0.32349(12) 0.0829(8) Uani d 1
H H5 0.8327 0.4562 0.3234 0.099 Uiso calc 1
C C6 0.82346(14) 0.6118(3) 0.29810(13) 0.0991(10) Uani d 1
H H6 0.8499 0.6078 0.2808 0.119 Uiso calc 1
C C7 0.79488(14) 0.7100(3) 0.29771(12) 0.0967(9) Uani d 1
H H7 0.8015 0.7714 0.2797 0.116 Uiso calc 1
C C8 0.75636(12) 0.7158(2) 0.32431(10) 0.0754(7) Uani d 1
H H8 0.7373 0.7817 0.3244 0.090 Uiso calc 1
C C9 0.64495(8) 0.41536(15) 0.32575(8) 0.0505(5) Uani d 1
C C10 0.63218(10) 0.30700(17) 0.31082(9) 0.0625(6) Uani d 1
H H10 0.6523 0.2517 0.3352 0.075 Uiso calc 1
C C11 0.59011(10) 0.2790(2) 0.26034(10) 0.0718(6) Uani d 1
H H11 0.5819 0.2050 0.2519 0.086 Uiso calc 1
C C12 0.56009(9) 0.3567(2) 0.22225(10) 0.0695(6) Uani d 1
C C13 0.57233(12) 0.4638(2) 0.23774(12) 0.0974(10) Uani d 1
H H13 0.5523 0.5187 0.2131 0.117 Uiso calc 1
C C14 0.61355(11) 0.4943(2) 0.28892(12) 0.0887(9) Uani d 1
H H14 0.6198 0.5684 0.2982 0.106 Uiso calc 1
C C15 0.51477(12) 0.3251(3) 0.16630(11) 0.1052(10) Uani d 1
H H15A 0.5279 0.2617 0.1525 0.158 Uiso calc 1
H H15B 0.5091 0.3853 0.1411 0.158 Uiso calc 1
H H15C 0.4786 0.3085 0.1699 0.158 Uiso calc 1
C C16 0.66457(9) 0.56341(15) 0.44320(9) 0.0524(5) Uani d 1
C C17 0.69408(9) 0.61834(16) 0.49170(9) 0.0568(5) Uani d 1
H H17 0.7309 0.6469 0.4985 0.068 Uiso calc 1
C C18 0.66956(10) 0.63141(18) 0.53031(9) 0.0622(6) Uani d 1
H H18 0.6902 0.6684 0.5630 0.075 Uiso calc 1
C C19 0.61458(11) 0.59039(19) 0.52124(11) 0.0691(6) Uani d 1
C C20 0.58631(11) 0.5337(2) 0.47281(12) 0.0772(7) Uani d 1
H H20 0.5496 0.5045 0.4661 0.093 Uiso calc 1
C C21 0.61053(10) 0.51887(19) 0.43411(11) 0.0699(6) Uani d 1
H H21 0.5907 0.4792 0.4021 0.084 Uiso calc 1
C C22 0.58743(14) 0.6089(3) 0.56288(13) 0.1016(10) Uani d 1
H H22A 0.6164 0.5989 0.5994 0.152 Uiso calc 1
H H22B 0.5563 0.5572 0.5566 0.152 Uiso calc 1
H H22C 0.5723 0.6825 0.5592 0.152 Uiso calc 1
N N1 0.69068(7) 0.54944(13) 0.40328(7) 0.0539(4) Uani d 1
O O1 0.69975(7) 0.73376(11) 0.39598(7) 0.0718(4) Uani d 1
S S1 0.76424(2) 0.40690(5) 0.38303(3) 0.0683(2) Uani d 1
C C23 0.63847(8) -0.06355(14) 0.43575(7) 0.0456(4) Uani d 1
H H23 0.6665 -0.1129 0.4294 0.055 Uiso calc 1
C C24 0.63691(9) 0.13713(15) 0.45273(8) 0.0496(5) Uani d 1
C C25 0.60023(8) 0.11523(15) 0.48487(8) 0.0483(4) Uani d 1
C C26 0.60103(8) 0.01584(16) 0.51208(7) 0.0489(5) Uani d 1
C C27 0.57311(10) 0.0090(2) 0.54882(8) 0.0626(6) Uani d 1
H H27 0.5749 -0.0562 0.5680 0.075 Uiso calc 1
C C28 0.54295(10) 0.0972(2) 0.55722(10) 0.0737(7) Uani d 1
H H28 0.5245 0.0915 0.5820 0.088 Uiso calc 1
C C29 0.53988(10) 0.1944(2) 0.52887(10) 0.0754(7) Uani d 1
H H29 0.5185 0.2534 0.5338 0.091 Uiso calc 1
C C30 0.56844(9) 0.20366(19) 0.49332(9) 0.0633(6) Uani d 1
H H30 0.5666 0.2695 0.4746 0.076 Uiso calc 1
C C31 0.57976(8) -0.08712(14) 0.39016(7) 0.0439(4) Uani d 1
C C32 0.56036(9) -0.19472(16) 0.38227(8) 0.0548(5) Uani d 1
H H32 0.5833 -0.2498 0.4048 0.066 Uiso calc 1
C C33 0.50727(9) -0.22179(19) 0.34125(9) 0.0617(5) Uani d 1
H H33 0.4952 -0.2948 0.3370 0.074 Uiso calc 1
C C34 0.47204(9) -0.14356(19) 0.30666(8) 0.0563(5) Uani d 1
C C35 0.49174(9) -0.03677(19) 0.31450(8) 0.0615(5) Uani d 1
H H35 0.4686 0.0179 0.2917 0.074 Uiso calc 1
C C36 0.54490(9) -0.00759(16) 0.35518(8) 0.0545(5) Uani d 1
H H36 0.5571 0.0654 0.3589 0.065 Uiso calc 1
C C37 0.41430(10) -0.1747(2) 0.26196(9) 0.0809(8) Uani d 1
H H37A 0.4210 -0.2060 0.2313 0.121 Uiso calc 1
H H37B 0.3904 -0.1102 0.2500 0.121 Uiso calc 1
H H37C 0.3949 -0.2275 0.2762 0.121 Uiso calc 1
C C38 0.70360(8) 0.06513(15) 0.41266(8) 0.0473(4) Uani d 1
C C39 0.69724(9) 0.01669(17) 0.36311(8) 0.0576(5) Uani d 1
H H39 0.6649 -0.0271 0.3444 0.069 Uiso calc 1
C C40 0.73937(11) 0.0338(2) 0.34142(10) 0.0724(7) Uani d 1
H H40 0.7351 0.0005 0.3082 0.087 Uiso calc 1
C C41 0.78753(11) 0.0989(2) 0.36779(12) 0.0747(7) Uani d 1
C C42 0.79376(10) 0.14326(19) 0.41859(11) 0.0704(6) Uani d 1
H H42 0.8267 0.1850 0.4380 0.084 Uiso calc 1
C C43 0.75286(9) 0.12709(16) 0.44072(9) 0.0573(5) Uani d 1
H H43 0.7581 0.1578 0.4748 0.069 Uiso calc 1
C C44 0.83113(14) 0.1224(3) 0.34151(15) 0.1201(12) Uani d 1
H H44A 0.8307 0.0632 0.3171 0.180 Uiso calc 1
H H44B 0.8694 0.1292 0.3698 0.180 Uiso calc 1
H H44C 0.8208 0.1899 0.3210 0.180 Uiso calc 1
N N2 0.66062(7) 0.04828(12) 0.43611(6) 0.0465(4) Uani d 1
O O2 0.64754(7) 0.23142(11) 0.44332(6) 0.0678(4) Uani d 1
S S2 0.63943(2) -0.09836(4) 0.50364(2) 0.05417(17) Uani d 1

loop_
_atom_site_aniso_label
_atom_site_aniso_U_11
_atom_site_aniso_U_22
_atom_site_aniso_U_33
_atom_site_aniso_U_12
_atom_site_aniso_U_13
_atom_site_aniso_U_23
C1 0.0599(12) 0.0329(10) 0.0653(12) 0.0020(9) 0.0204(10) -0.0012(8)
C2 0.0560(12) 0.0385(11) 0.0750(14) -0.0016(9) 0.0286(11) -0.0044(10)
C3 0.0598(12) 0.0487(12) 0.0675(13) -0.0064(10) 0.0257(11) -0.0112(10)
C4 0.0472(11) 0.0687(15) 0.0640(13) -0.0005(10) 0.0145(10) -0.0168(11)
C5 0.0703(16) 0.093(2) 0.0903(19) 0.0011(14) 0.0363(14) -0.0239(16)
C6 0.097(2) 0.121(3) 0.098(2) -0.016(2) 0.0573(19) -0.025(2)
C7 0.112(2) 0.102(2) 0.093(2) -0.028(2) 0.0587(18) -0.0087(17)
C8 0.0900(17) 0.0667(16) 0.0801(16) -0.0135(13) 0.0443(14) -0.0061(12)
C9 0.0505(11) 0.0419(11) 0.0613(12) 0.0008(8) 0.0240(9) 0.0054(9)
C10 0.0744(14) 0.0440(12) 0.0622(13) 0.0062(10) 0.0184(11) -0.0029(9)
C11 0.0758(15) 0.0628(15) 0.0705(15) 0.0017(12) 0.0210(12) -0.0155(12)
C12 0.0528(13) 0.0935(19) 0.0638(14) -0.0045(13) 0.0242(11) 0.0013(13)
C13 0.0771(17) 0.086(2) 0.097(2) -0.0040(15) -0.0033(15) 0.0405(16)
C14 0.0775(16) 0.0513(14) 0.103(2) -0.0058(12) -0.0039(15) 0.0209(13)
C15 0.0727(17) 0.162(3) 0.0672(16) -0.0157(19) 0.0113(14) -0.0036(18)
C16 0.0529(11) 0.0340(10) 0.0706(13) 0.0001(9) 0.0240(10) 0.0026(9)
C17 0.0518(11) 0.0449(11) 0.0717(14) 0.0029(9) 0.0214(11) 0.0034(10)
C18 0.0692(14) 0.0507(13) 0.0652(13) 0.0101(11) 0.0241(11) 0.0056(10)
C19 0.0734(15) 0.0563(14) 0.0862(17) 0.0118(12) 0.0401(14) 0.0145(12)
C20 0.0647(14) 0.0688(16) 0.107(2) -0.0104(13) 0.0428(15) 0.0027(15)
C21 0.0627(14) 0.0587(14) 0.0902(17) -0.0162(11) 0.0314(13) -0.0136(12)
C22 0.110(2) 0.113(3) 0.105(2) 0.0228(19) 0.069(2) 0.0217(18)
N1 0.0616(10) 0.0333(9) 0.0711(11) -0.0028(7) 0.0302(9) -0.0030(7)
O1 0.0907(11) 0.0344(8) 0.1102(13) -0.0027(7) 0.0605(10) -0.0048(8)
S1 0.0560(3) 0.0515(3) 0.0850(4) 0.0120(3) 0.0131(3) -0.0085(3)
C23 0.0511(10) 0.0333(9) 0.0518(10) 0.0012(8) 0.0190(9) -0.0019(8)
C24 0.0622(12) 0.0357(10) 0.0507(10) -0.0008(9) 0.0215(9) -0.0013(8)
C25 0.0505(11) 0.0446(11) 0.0466(10) 0.0015(8) 0.0151(9) -0.0037(8)
C26 0.0482(10) 0.0543(12) 0.0396(9) -0.0021(9) 0.0116(8) -0.0038(8)
C27 0.0664(13) 0.0720(15) 0.0490(11) -0.0074(11) 0.0218(10) 0.0003(10)
C28 0.0637(14) 0.103(2) 0.0597(14) -0.0045(14) 0.0289(12) -0.0125(13)
C29 0.0691(15) 0.0851(19) 0.0761(16) 0.0135(13) 0.0324(13) -0.0165(14)
C30 0.0673(13) 0.0574(13) 0.0652(13) 0.0121(11) 0.0255(11) -0.0033(10)
C31 0.0515(10) 0.0358(10) 0.0474(10) 0.0014(8) 0.0222(8) -0.0012(7)
C32 0.0569(12) 0.0394(11) 0.0631(12) 0.0019(9) 0.0172(10) -0.0016(9)
C33 0.0611(12) 0.0526(12) 0.0692(13) -0.0099(10) 0.0224(11) -0.0129(10)
C34 0.0525(11) 0.0703(15) 0.0479(11) -0.0006(10) 0.0213(9) -0.0054(10)
C35 0.0602(13) 0.0687(15) 0.0500(11) 0.0088(11) 0.0148(10) 0.0086(10)
C36 0.0628(13) 0.0448(11) 0.0533(11) 0.0006(9) 0.0193(10) 0.0042(9)
C37 0.0628(14) 0.109(2) 0.0610(14) -0.0087(14) 0.0124(11) -0.0117(13)
C38 0.0509(11) 0.0389(10) 0.0518(10) 0.0011(8) 0.0192(9) 0.0018(8)
C39 0.0607(12) 0.0590(13) 0.0560(12) -0.0046(10) 0.0253(10) -0.0039(10)
C40 0.0881(17) 0.0731(16) 0.0668(14) 0.0089(14) 0.0415(14) 0.0102(12)
C41 0.0670(15) 0.0662(16) 0.103(2) 0.0093(12) 0.0463(15) 0.0281(14)
C42 0.0585(13) 0.0553(14) 0.0948(18) -0.0043(11) 0.0266(13) 0.0115(13)
C43 0.0567(12) 0.0439(11) 0.0657(13) -0.0038(9) 0.0172(10) 0.0000(9)
C44 0.107(2) 0.126(3) 0.164(3) 0.013(2) 0.092(3) 0.049(2)
N2 0.0555(9) 0.0333(8) 0.0537(9) -0.0032(7) 0.0244(8) -0.0036(7)
O2 0.0971(11) 0.0352(8) 0.0838(10) -0.0006(8) 0.0485(9) 0.0009(7)
S2 0.0635(3) 0.0438(3) 0.0498(3) 0.0034(2) 0.0157(2) 0.0073(2)

loop_
_atom_type_symbol
_atom_type_description
_atom_type_scat_dispersion_real
_atom_type_scat_dispersion_imag
_atom_type_scat_source
C C 0.0033 0.0016 'International Tables Vol C Tables 4.2.6.8 and 6.1.1.4'
H H 0.0000 0.0000 'International Tables Vol C Tables 4.2.6.8 and 6.1.1.4'
N N 0.0061 0.0033 'International Tables Vol C Tables 4.2.6.8 and 6.1.1.4'
O O 0.0106 0.0060 'International Tables Vol C Tables 4.2.6.8 and 6.1.1.4'
S S 0.1246 0.1234 'International Tables Vol C Tables 4.2.6.8 and 6.1.1.4'

loop_
_geom_angle_atom_site_label_1
_geom_angle_atom_site_label_2
_geom_angle_atom_site_label_3
_geom_angle
C9 C1 H1 106.2
C9 C1 S1 111.38(14)
N1 C1 H1 106.2
N1 C1 C9 115.24(16)
N1 C1 S1 110.97(13)
S1 C1 H1 106.2
N1 C2 C3 118.41(18)
O1 C2 C3 120.15(19)
O1 C2 N1 121.41(19)
C4 C3 C2 123.6(2)
C8 C3 C2 117.3(2)
C8 C3 C4 118.7(2)
C3 C4 S1 121.68(18)
C5 C4 C3 119.8(2)
C5 C4 S1 118.5(2)
C4 C5 H5 119.6
C6 C5 C4 120.8(3)
C6 C5 H5 119.6
C5 C6 H6 119.7
C5 C6 C7 120.6(3)
C7 C6 H6 119.7
C6 C7 H7 120.3
C8 C7 C6 119.3(3)
C8 C7 H7 120.3
C3 C8 H8 119.6
C7 C8 C3 120.8(3)
C7 C8 H8 119.6
C10 C9 C1 117.82(17)
C14 C9 C1 124.68(19)
C14 C9 C10 117.5(2)
C9 C10 H10 119.5
C9 C10 C11 121.1(2)
C11 C10 H10 119.5
C10 C11 H11 118.9
C12 C11 C10 122.1(2)
C12 C11 H11 118.9
C11 C12 C15 121.8(3)
C13 C12 C11 116.3(2)
C13 C12 C15 121.8(3)
C12 C13 H13 118.7
C12 C13 C14 122.7(2)
C14 C13 H13 118.7
C9 C14 C13 120.2(2)
C9 C14 H14 119.9
C13 C14 H14 119.9
C12 C15 H15A 109.5
C12 C15 H15B 109.5
C12 C15 H15C 109.5
H15A C15 H15B 109.5
H15A C15 H15C 109.5
H15B C15 H15C 109.5
C17 C16 C21 119.3(2)
C17 C16 N1 120.17(18)
C21 C16 N1 120.5(2)
C16 C17 H17 119.7
C16 C17 C18 120.5(2)
C18 C17 H17 119.7
C17 C18 H18 119.5
C17 C18 C19 121.1(2)
C19 C18 H18 119.5
C18 C19 C22 120.5(3)
C20 C19 C18 117.4(2)
C20 C19 C22 122.2(3)
C19 C20 H20 118.9
C21 C20 C19 122.2(2)
C21 C20 H20 118.9
C16 C21 H21 120.3
C20 C21 C16 119.4(2)
C20 C21 H21 120.3
C19 C22 H22A 109.5
C19 C22 H22B 109.5
C19 C22 H22C 109.5
H22A C22 H22B 109.5
H22A C22 H22C 109.5
H22B C22 H22C 109.5
C2 N1 C1 122.63(17)
C2 N1 C16 119.03(16)
C16 N1 C1 118.23(16)
C4 S1 C1 97.96(10)
C31 C23 H23 106.3
C31 C23 S2 112.08(13)
N2 C23 H23 106.3
N2 C23 C31 115.16(15)
N2 C23 S2 110.17(12)
S2 C23 H23 106.3
N2 C24 C25 117.95(16)
O2 C24 C25 120.68(18)
O2 C24 N2 121.31(18)
C26 C25 C24 123.57(17)
C26 C25 C30 118.74(19)
C30 C25 C24 117.26(18)
C25 C26 S2 121.60(15)
C27 C26 C25 119.51(19)
C27 C26 S2 118.82(16)
C26 C27 H27 119.6
C28 C27 C26 120.8(2)
C28 C27 H27 119.6
C27 C28 H28 119.9
C27 C28 C29 120.2(2)
C29 C28 H28 119.9
C28 C29 H29 120.1
C30 C29 C28 119.9(2)
C30 C29 H29 120.1
C25 C30 H30 119.6
C29 C30 C25 120.8(2)
C29 C30 H30 119.6
C32 C31 C23 118.12(16)
C32 C31 C36 117.88(18)
C36 C31 C23 123.98(16)
C31 C32 H32 119.5
C31 C32 C33 120.98(19)
C33 C32 H32 119.5
C32 C33 H33 119.1
C34 C33 C32 121.7(2)
C34 C33 H33 119.1
C33 C34 C35 117.03(19)
C33 C34 C37 121.0(2)
C35 C34 C37 122.0(2)
C34 C35 H35 118.8
C34 C35 C36 122.4(2)
C36 C35 H35 118.8
C31 C36 C35 120.02(19)
C31 C36 H36 120.0
C35 C36 H36 120.0
C34 C37 H37A 109.5
C34 C37 H37B 109.5
C34 C37 H37C 109.5
H37A C37 H37B 109.5
H37A C37 H37C 109.5
H37B C37 H37C 109.5
C39 C38 C43 119.51(19)
C39 C38 N2 120.43(17)
C43 C38 N2 120.02(18)
C38 C39 H39 120.3
C38 C39 C40 119.4(2)
C40 C39 H39 120.3
C39 C40 H40 119.1
C41 C40 C39 121.8(2)
C41 C40 H40 119.1
C40 C41 C42 117.4(2)
C40 C41 C44 120.9(3)
C42 C41 C44 121.7(3)
C41 C42 H42 119.2
C43 C42 C41 121.6(2)
C43 C42 H42 119.2
C38 C43 H43 119.9
C42 C43 C38 120.2(2)
C42 C43 H43 119.9
C41 C44 H44A 109.5
C41 C44 H44B 109.5
C41 C44 H44C 109.5
H44A C44 H44B 109.5
H44A C44 H44C 109.5
H44B C44 H44C 109.5
C24 N2 C23 121.63(16)
C24 N2 C38 120.08(15)
C38 N2 C23 117.93(14)
C26 S2 C23 97.79(9)

loop_
_geom_bond_atom_site_label_1
_geom_bond_atom_site_label_2
_geom_bond_distance
C1 H1 0.9800
C1 C9 1.515(3)
C1 N1 1.459(2)
C1 S1 1.823(2)
C2 C3 1.479(3)
C2 N1 1.373(3)
C2 O1 1.224(2)
C3 C4 1.397(3)
C3 C8 1.394(3)
C4 C5 1.387(3)
C4 S1 1.750(3)
C5 H5 0.9300
C5 C6 1.357(4)
C6 H6 0.9300
C6 C7 1.386(4)
C7 H7 0.9300
C7 C8 1.384(4)
C8 H8 0.9300
C9 C10 1.376(3)
C9 C14 1.373(3)
C10 H10 0.9300
C10 C11 1.379(3)
C11 H11 0.9300
C11 C12 1.369(3)
C12 C13 1.363(4)
C12 C15 1.517(3)
C13 H13 0.9300
C13 C14 1.391(4)
C14 H14 0.9300
C15 H15A 0.9600
C15 H15B 0.9600
C15 H15C 0.9600
C16 C17 1.374(3)
C16 C21 1.380(3)
C16 N1 1.437(3)
C17 H17 0.9300
C17 C18 1.375(3)
C18 H18 0.9300
C18 C19 1.385(3)
C19 C20 1.378(4)
C19 C22 1.503(4)
C20 H20 0.9300
C20 C21 1.375(3)
C21 H21 0.9300
C22 H22A 0.9600
C22 H22B 0.9600
C22 H22C 0.9600
C23 H23 0.9800
C23 C31 1.518(2)
C23 N2 1.465(2)
C23 S2 1.821(2)
C24 C25 1.482(3)
C24 N2 1.378(2)
C24 O2 1.222(2)
C25 C26 1.399(3)
C25 C30 1.400(3)
C26 C27 1.388(3)
C26 S2 1.745(2)
C27 H27 0.9300
C27 C28 1.372(3)
C28 H28 0.9300
C28 C29 1.382(3)
C29 H29 0.9300
C29 C30 1.374(3)
C30 H30 0.9300
C31 C32 1.381(3)
C31 C36 1.385(3)
C32 H32 0.9300
C32 C33 1.385(3)
C33 H33 0.9300
C33 C34 1.373(3)
C34 C35 1.374(3)
C34 C37 1.512(3)
C35 H35 0.9300
C35 C36 1.389(3)
C36 H36 0.9300
C37 H37A 0.9600
C37 H37B 0.9600
C37 H37C 0.9600
C38 C39 1.379(3)
C38 C43 1.384(3)
C38 N2 1.435(2)
C39 H39 0.9300
C39 C40 1.384(3)
C40 H40 0.9300
C40 C41 1.378(4)
C41 C42 1.390(4)
C41 C44 1.516(4)
C42 H42 0.9300
C42 C43 1.362(3)
C43 H43 0.9300
C44 H44A 0.9600
C44 H44B 0.9600
C44 H44C 0.9600

loop_
_geom_hbond_atom_site_label_D
_geom_hbond_atom_site_label_H
_geom_hbond_atom_site_label_A
_geom_hbond_site_symmetry_A
_geom_hbond_distance_DH
_geom_hbond_distance_HA
_geom_hbond_distance_DA
_geom_hbond_angle_DHA
C1 H1 O2 . 0.98 2.46 3.399(3) 161
C23 H23 O1 1_545 0.98 2.34 3.268(2) 158
C28 H28 Cg8 3_656 0.93 2.60 3.514(3) 169
C32 H32 Cg4 . 0.93 2.90 3.818(2) 171

loop_
_geom_torsion_atom_site_label_1
_geom_torsion_atom_site_label_2
_geom_torsion_atom_site_label_3
_geom_torsion_atom_site_label_4
_geom_torsion
C1 C9 C10 C11 -179.6(2)
C1 C9 C14 C13 178.1(2)
C2 C3 C4 C5 -170.8(2)
C2 C3 C4 S1 5.9(3)
C2 C3 C8 C7 172.3(2)
C3 C2 N1 C1 -14.5(3)
C3 C2 N1 C16 169.61(18)
C3 C4 C5 C6 -1.6(4)
C3 C4 S1 C1 26.04(19)
C4 C3 C8 C7 -1.1(4)
C4 C5 C6 C7 0.0(4)
C5 C4 S1 C1 -157.21(18)
C5 C6 C7 C8 1.0(5)
C6 C7 C8 C3 -0.5(4)
C8 C3 C4 C5 2.1(3)
C8 C3 C4 S1 178.83(17)
C9 C1 N1 C2 -76.4(2)
C9 C1 N1 C16 99.6(2)
C9 C1 S1 C4 78.97(15)
C9 C10 C11 C12 1.6(4)
C10 C9 C14 C13 -2.7(4)
C10 C11 C12 C13 -2.5(4)
C10 C11 C12 C15 178.7(2)
C11 C12 C13 C14 0.9(4)
C12 C13 C14 C9 1.7(5)
C14 C9 C10 C11 1.1(3)
C15 C12 C13 C14 179.7(3)
C16 C17 C18 C19 -0.4(3)
C17 C16 C21 C20 2.3(3)
C17 C16 N1 C1 129.4(2)
C17 C16 N1 C2 -54.5(3)
C17 C18 C19 C20 1.7(3)
C17 C18 C19 C22 -177.7(2)
C18 C19 C20 C21 -0.9(4)
C19 C20 C21 C16 -1.1(4)
C21 C16 C17 C18 -1.6(3)
C21 C16 N1 C1 -48.5(3)
C21 C16 N1 C2 127.6(2)
C22 C19 C20 C21 178.5(2)
N1 C1 C9 C10 -160.31(19)
N1 C1 C9 C14 18.9(3)
N1 C1 S1 C4 -50.86(16)
N1 C2 C3 C4 -17.9(3)
N1 C2 C3 C8 169.1(2)
N1 C16 C17 C18 -179.55(18)
N1 C16 C21 C20 -179.7(2)
O1 C2 C3 C4 160.1(2)
O1 C2 C3 C8 -13.0(3)
O1 C2 N1 C1 167.6(2)
O1 C2 N1 C16 -8.4(3)
S1 C1 C9 C10 72.1(2)
S1 C1 C9 C14 -108.7(2)
S1 C1 N1 C2 51.4(2)
S1 C1 N1 C16 -132.69(16)
S1 C4 C5 C6 -178.4(2)
C23 C31 C32 C33 -179.76(18)
C23 C31 C36 C35 179.92(18)
C24 C25 C26 C27 168.90(18)
C24 C25 C26 S2 -7.9(3)
C24 C25 C30 C29 -170.92(19)
C25 C24 N2 C23 16.9(2)
C25 C24 N2 C38 -170.16(16)
C25 C26 C27 C28 2.4(3)
C25 C26 S2 C23 -25.38(17)
C26 C25 C30 C29 1.9(3)
C26 C27 C28 C29 0.2(3)
C27 C26 S2 C23 157.83(16)
C27 C28 C29 C30 -1.8(4)
C28 C29 C30 C25 0.7(3)
C30 C25 C26 C27 -3.4(3)
C30 C25 C26 S2 179.83(15)
C31 C23 N2 C24 73.1(2)
C31 C23 N2 C38 -99.91(19)
C31 C23 S2 C26 -76.93(14)
C31 C32 C33 C34 0.4(3)
C32 C31 C36 C35 1.3(3)
C32 C33 C34 C35 0.0(3)
C32 C33 C34 C37 179.8(2)
C33 C34 C35 C36 0.3(3)
C34 C35 C36 C31 -0.9(3)
C36 C31 C32 C33 -1.1(3)
C37 C34 C35 C36 -179.51(19)
C38 C39 C40 C41 -0.5(3)
C39 C38 C43 C42 2.3(3)
C39 C38 N2 C23 44.1(2)
C39 C38 N2 C24 -129.0(2)
C39 C40 C41 C42 2.8(4)
C39 C40 C41 C44 -176.1(2)
C40 C41 C42 C43 -2.6(3)
C41 C42 C43 C38 0.1(3)
C43 C38 C39 C40 -2.1(3)
C43 C38 N2 C23 -133.54(18)
C43 C38 N2 C24 53.3(2)
C44 C41 C42 C43 176.3(2)
N2 C23 C31 C32 170.50(16)
N2 C23 C31 C36 -8.1(3)
N2 C23 S2 C26 52.70(14)
N2 C24 C25 C26 18.3(3)
N2 C24 C25 C30 -169.31(17)
N2 C38 C39 C40 -179.77(19)
N2 C38 C43 C42 180.00(18)
O2 C24 C25 C26 -158.83(19)
O2 C24 C25 C30 13.6(3)
O2 C24 N2 C23 -165.96(18)
O2 C24 N2 C38 6.9(3)
S2 C23 C31 C32 -62.5(2)
S2 C23 C31 C36 118.86(18)
S2 C23 N2 C24 -54.8(2)
S2 C23 N2 C38 132.13(14)
S2 C26 C27 C28 179.28(16)

_cod_database_fobs_code 2242389
